data_4067761
loop_
_publ_author_name
'Snead, David R.'
'Inagaki, Sebastien'
'Abboud, Khalil A.'
'Hong, Sukwon'

_publ_section_title
;
 Bis(2-alkylpyrrolidin-1-yl)methylidenes as Chiral Acyclic Diaminocarbene
 Ligands
;
_journal_issue 7
_journal_name_full Organometallics
_journal_page_first 1729
_journal_paper_doi 10.1021/om901112n
_journal_volume 29
_journal_year 2010
_chemical_absolute_configuration ad
_chemical_formula_sum 'C19 H32 Cl N2 Rh'
_chemical_formula_weight 426.83
_chemical_name_systematic
; 
 ? 
;
_space_group_IT_number 4
_symmetry_cell_setting monoclinic
_symmetry_space_group_name_Hall 'P 2yb'
_symmetry_space_group_name_H-M 'P 1 21 1'
_atom_sites_solution_hydrogens geom
_atom_sites_solution_primary direct
_atom_sites_solution_secondary difmap
_audit_creation_method SHELXL-97
_audit_update_record
;
2010-02-26 # Formatted by publCIF
;
_cell_angle_alpha 90.00
_cell_angle_beta 93.832(1)
_cell_angle_gamma 90.00
_cell_formula_units_Z 4
_cell_length_a 10.4422(9)
_cell_length_b 11.988(1)
_cell_length_c 15.3266(13)
_cell_measurement_reflns_used 517
_cell_measurement_temperature 100(2)
_cell_measurement_theta_max 28.0
_cell_measurement_theta_min 2.0
_cell_volume 1914.3(3)
_computing_cell_refinement 'Bruker APEX2'
_computing_data_collection 'Bruker APEX2 (Bruker, 2008)'
_computing_data_reduction 'Bruker SAINT (Bruker, 2008)'
_computing_molecular_graphics 'Bruker SHELXTL'
_computing_publication_material 'Bruker SHELXTL'
_computing_structure_refinement 'Bruker SHELXTL'
_computing_structure_solution 'Bruker SHELXTL (Bruker, 2008)'
_diffrn_ambient_temperature 100(2)
_diffrn_measured_fraction_theta_full 0.991
_diffrn_measured_fraction_theta_max 0.991
_diffrn_measurement_device_type 'Bruker APEX-II CCD'
_diffrn_measurement_method '\w scans'
_diffrn_radiation_monochromator graphite
_diffrn_radiation_source 'fine-focus sealed tube'
_diffrn_radiation_type MoK\a
_diffrn_radiation_wavelength 0.71073
_diffrn_reflns_av_R_equivalents 0.0176
_diffrn_reflns_av_sigmaI/netI 0.0286
_diffrn_reflns_limit_h_max 10
_diffrn_reflns_limit_h_min -13
_diffrn_reflns_limit_k_max 15
_diffrn_reflns_limit_k_min -15
_diffrn_reflns_limit_l_max 19
_diffrn_reflns_limit_l_min -19
_diffrn_reflns_number 13908
_diffrn_reflns_theta_full 27.50
_diffrn_reflns_theta_max 27.50
_diffrn_reflns_theta_min 1.33
_exptl_absorpt_coefficient_mu 1.033
_exptl_absorpt_correction_T_max 0.9127
_exptl_absorpt_correction_T_min 0.6755
_exptl_absorpt_correction_type numerical
_exptl_absorpt_process_details 'based on measured indexed crystal faces, Bruker SHELXTL  v6.12 (Bruker 2007)'
_exptl_crystal_colour yellow
_exptl_crystal_density_diffrn 1.481
_exptl_crystal_density_method 'not measured'
_exptl_crystal_description plates
_exptl_crystal_F_000 888
_exptl_crystal_size_max 0.41
_exptl_crystal_size_mid 0.20
_exptl_crystal_size_min 0.09
_refine_diff_density_max 1.667
_refine_diff_density_min -0.982
_refine_diff_density_rms 0.089
_refine_ls_abs_structure_details 'Flack H D (1983), Acta Cryst. A39, 876-881'
_refine_ls_abs_structure_Flack 0.03(2)
_refine_ls_extinction_method none
_refine_ls_goodness_of_fit_ref 1.035
_refine_ls_hydrogen_treatment mixed
_refine_ls_matrix_type full
_refine_ls_number_parameters 467
_refine_ls_number_reflns 8304
_refine_ls_number_restraints 1
_refine_ls_restrained_S_all 1.035
_refine_ls_R_factor_all 0.0265
_refine_ls_R_factor_gt 0.0260
_refine_ls_shift/su_max 0.005
_refine_ls_shift/su_mean 0.000
_refine_ls_structure_factor_coef Fsqd
_refine_ls_weighting_details 'calc w=1/[\s^2^(Fo^2^)+(0.0288P)^2^+1.9122P] where P=(Fo^2^+2Fc^2^)/3'
_refine_ls_weighting_scheme calc
_refine_ls_wR_factor_gt 0.0649
_refine_ls_wR_factor_ref 0.0652
_reflns_number_gt 8132
_reflns_number_total 8304
_reflns_threshold_expression I>2\s(I)
_cod_data_source_file om901112n_si_002.cif
_cod_data_source_block 8b
_cod_depositor_comments
;
The following automatic conversions were performed:

'_symmetry_cell_setting' value 'Monoclinic' changed to 'monoclinic'
according to /home/saulius/struct/CIF-dictionaries/cif_core.dic
dictionary named 'cif_core.dic' version 2.4.1 from 2010-06-29.

Automatic conversion script
Id: cif_fix_values 1715 2011-07-08 13:25:40Z adriana 
;
_cod_original_sg_symbol_H-M P21
_cod_database_code 4067761

loop_
_symmetry_equiv_pos_as_xyz
'x, y, z'
'-x, y+1/2, -z'

loop_
_atom_site_label
_atom_site_type_symbol
_atom_site_fract_x
_atom_site_fract_y
_atom_site_fract_z
_atom_site_U_iso_or_equiv
_atom_site_adp_type
_atom_site_occupancy
_atom_site_symmetry_multiplicity
_atom_site_calc_flag
_atom_site_refinement_flags
Rh1A Rh 0.254830(16) 0.367774(16) 0.303431(11) 0.01452(5) Uani 1 1 d .
Rh1B Rh 0.796042(19) 0.86062(2) 0.170917(12) 0.02260(6) Uani 1 1 d .
N1A N 0.5357(2) 0.3833(2) 0.28436(15) 0.0195(5) Uani 1 1 d .
N2A N 0.4875(2) 0.28055(19) 0.40498(16) 0.0176(5) Uani 1 1 d .
N1B N 0.9976(2) 0.8110(2) 0.31220(16) 0.0225(5) Uani 1 1 d .
N2B N 1.0837(2) 0.8462(2) 0.18318(15) 0.0233(5) Uani 1 1 d .
Cl1A Cl 0.26615(7) 0.52128(6) 0.40345(5) 0.02180(14) Uani 1 1 d .
Cl1B Cl 0.80861(8) 0.67455(7) 0.11837(5) 0.02942(16) Uani 1 1 d .
C1A C 0.4465(3) 0.3395(2) 0.33346(18) 0.0169(5) Uani 1 1 d .
C2A C 0.6726(3) 0.3499(3) 0.28079(19) 0.0222(6) Uani 1 1 d .
C3A C 0.7116(3) 0.3915(2) 0.19135(19) 0.0228(6) Uani 1 1 d .
H3AA H 0.7669 0.4584 0.1984 0.027 Uiso 1 1 calc R
H3AB H 0.7588 0.3327 0.1614 0.027 Uiso 1 1 calc R
C4A C 0.5859(3) 0.4196(3) 0.1394(2) 0.0277(7) Uani 1 1 d .
H4AA H 0.5503 0.3534 0.1077 0.033 Uiso 1 1 calc R
H4AB H 0.5984 0.4801 0.0968 0.033 Uiso 1 1 calc R
C5A C 0.4979(3) 0.4575(3) 0.2097(2) 0.0244(6) Uani 1 1 d .
C6A C 0.5152(3) 0.5796(3) 0.2354(2) 0.0308(7) Uani 1 1 d .
H6AA H 0.4636 0.5962 0.2849 0.046 Uiso 1 1 calc R
H6AB H 0.4871 0.6271 0.1857 0.046 Uiso 1 1 calc R
H6AC H 0.6059 0.5941 0.2521 0.046 Uiso 1 1 calc R
C7A C 0.6065(3) 0.3048(2) 0.4612(2) 0.0193(6) Uani 1 1 d .
C8A C 0.5693(3) 0.2924(2) 0.55582(19) 0.0209(6) Uani 1 1 d .
H8AA H 0.5989 0.3575 0.5915 0.025 Uiso 1 1 calc R
H8AB H 0.6071 0.2238 0.5827 0.025 Uiso 1 1 calc R
C9A C 0.4220(3) 0.2857(2) 0.54842(19) 0.0210(6) Uani 1 1 d .
H9AA H 0.3900 0.2410 0.5967 0.025 Uiso 1 1 calc R
H9AB H 0.3832 0.3610 0.5491 0.025 Uiso 1 1 calc R
C10A C 0.3927(3) 0.2286(2) 0.46037(19) 0.0184(5) Uani 1 1 d .
C11A C 0.4104(3) 0.1019(2) 0.4646(2) 0.0230(6) Uani 1 1 d .
H11A H 0.4090 0.0717 0.4051 0.035 Uiso 1 1 calc R
H11B H 0.3406 0.0686 0.4954 0.035 Uiso 1 1 calc R
H11C H 0.4928 0.0843 0.4958 0.035 Uiso 1 1 calc R
C12A C 0.0760(3) 0.4366(2) 0.24039(19) 0.0191(5) Uani 1 1 d .
H12B H 0.0610 0.5169 0.2541 0.023 Uiso 1 1 calc R
C13A C 0.0427(2) 0.3639(3) 0.30481(15) 0.0166(4) Uani 1 1 d .
H13A H 0.0088 0.4015 0.3568 0.020 Uiso 1 1 calc R
C14A C -0.0064(3) 0.2452(2) 0.29031(19) 0.0202(6) Uani 1 1 d .
H14A H -0.0507 0.2395 0.2313 0.024 Uiso 1 1 calc R
H14B H -0.0697 0.2281 0.3337 0.024 Uiso 1 1 calc R
C15A C 0.1033(3) 0.1583(2) 0.29873(19) 0.0199(6) Uani 1 1 d .
H15A H 0.1181 0.1369 0.3610 0.024 Uiso 1 1 calc R
H15B H 0.0760 0.0906 0.2655 0.024 Uiso 1 1 calc R
C16A C 0.2285(3) 0.2000(2) 0.26578(18) 0.0180(5) Uani 1 1 d .
H16B H 0.3040 0.1511 0.2820 0.022 Uiso 1 1 calc R
C17A C 0.2419(3) 0.2645(2) 0.18952(19) 0.0212(6) Uani 1 1 d .
H17A H 0.3256 0.2534 0.1625 0.025 Uiso 1 1 calc R
C18A C 0.1317(3) 0.2956(3) 0.1244(2) 0.0256(6) Uani 1 1 d .
H18A H 0.0628 0.2391 0.1268 0.031 Uiso 1 1 calc R
H18B H 0.1622 0.2948 0.0646 0.031 Uiso 1 1 calc R
C19A C 0.0765(3) 0.4115(3) 0.14324(19) 0.0227(6) Uani 1 1 d .
H19A H 0.1281 0.4690 0.1152 0.027 Uiso 1 1 calc R
H19B H -0.0124 0.4162 0.1167 0.027 Uiso 1 1 calc R
C1B C 0.9776(3) 0.8384(2) 0.22813(19) 0.0222(6) Uani 1 1 d .
C2B C 1.1124(3) 0.8359(3) 0.3706(2) 0.0287(7) Uani 1 1 d .
C3B C 1.0543(4) 0.8773(6) 0.4531(2) 0.0574(13) Uani 1 1 d .
H3BA H 1.1119 0.8602 0.5053 0.069 Uiso 1 1 calc R
H3BB H 1.0404 0.9590 0.4502 0.069 Uiso 1 1 calc R
C4B C 0.9306(3) 0.8182(4) 0.4573(2) 0.0384(9) Uani 1 1 d .
H4BA H 0.8642 0.8699 0.4766 0.046 Uiso 1 1 calc R
H4BB H 0.9398 0.7558 0.4996 0.046 Uiso 1 1 calc R
C5B C 0.8917(3) 0.7734(3) 0.3653(2) 0.0221(6) Uani 1 1 d .
C6B C 0.8816(3) 0.6469(3) 0.3634(2) 0.0298(7) Uani 1 1 d .
H6BA H 0.8595 0.6220 0.3034 0.045 Uiso 1 1 calc R
H6BB H 0.8148 0.6229 0.4013 0.045 Uiso 1 1 calc R
H6BC H 0.9641 0.6143 0.3844 0.045 Uiso 1 1 calc R
C7B C 1.1992(3) 0.7741(3) 0.2002(2) 0.0277(7) Uani 1 1 d .
C8B C 1.2404(3) 0.7410(3) 0.1095(2) 0.0302(7) Uani 1 1 d .
H8BA H 1.2531 0.6594 0.1057 0.036 Uiso 1 1 calc R
H8BB H 1.3212 0.7790 0.0966 0.036 Uiso 1 1 calc R
C9B C 1.1280(4) 0.7795(3) 0.0451(2) 0.0298(7) Uani 1 1 d .
H9BA H 1.1591 0.7998 -0.0125 0.036 Uiso 1 1 calc R
H9BB H 1.0620 0.7206 0.0367 0.036 Uiso 1 1 calc R
C10B C 1.0755(3) 0.8811(3) 0.09056(18) 0.0259(6) Uani 1 1 d .
C11B C 1.1547(4) 0.9858(3) 0.0777(2) 0.0357(8) Uani 1 1 d .
H11D H 1.1240 1.0461 0.1141 0.054 Uiso 1 1 calc R
H11E H 1.1458 1.0082 0.0160 0.054 Uiso 1 1 calc R
H11F H 1.2451 0.9705 0.0946 0.054 Uiso 1 1 calc R
C12B C 0.5843(3) 0.8670(5) 0.1547(3) 0.048(1) Uani 1 1 d .
H12A H 0.5429 0.7918 0.1543 0.058 Uiso 1 1 calc R
C13B C 0.6310(4) 0.8957(3) 0.0760(2) 0.0352(8) Uani 1 1 d .
H13B H 0.6165 0.8387 0.0287 0.042 Uiso 1 1 calc R
C14B C 0.6382(4) 1.0135(4) 0.0444(3) 0.0422(9) Uani 1 1 d .
H14C H 0.6605 1.0120 -0.0173 0.051 Uiso 1 1 calc R
H14D H 0.5517 1.0471 0.0457 0.051 Uiso 1 1 calc R
C15B C 0.7309(8) 1.0870(4) 0.0939(4) 0.104(3) Uani 1 1 d .
H15C H 0.6824 1.1499 0.1176 0.125 Uiso 1 1 calc R
H15D H 0.7894 1.1188 0.0522 0.125 Uiso 1 1 calc R
C16B C 0.8119(4) 1.0350(3) 0.1688(2) 0.0342(8) Uani 1 1 d .
H16A H 0.9024 1.0629 0.1746 0.041 Uiso 1 1 calc R
C17B C 0.7637(3) 1.0037(3) 0.2476(2) 0.0292(7) Uani 1 1 d .
H17B H 0.8272 1.0122 0.2990 0.035 Uiso 1 1 calc R
C18B C 0.6257(5) 1.0150(4) 0.2707(5) 0.0768(19) Uani 1 1 d .
H18C H 0.6211 0.9955 0.3332 0.092 Uiso 1 1 calc R
H18D H 0.6004 1.0943 0.2639 0.092 Uiso 1 1 calc R
C19B C 0.5316(4) 0.9467(6) 0.2192(3) 0.0673(16) Uani 1 1 d .
H19C H 0.4706 0.9974 0.1868 0.081 Uiso 1 1 calc R
H19D H 0.4821 0.9031 0.2603 0.081 Uiso 1 1 calc R
H5AA H 0.404(4) 0.441(3) 0.190(2) 0.024(9) Uiso 1 1 d .
H2AA H 0.727(3) 0.384(3) 0.326(2) 0.025(9) Uiso 1 1 d .
H2AB H 0.678(4) 0.270(3) 0.285(2) 0.026(9) Uiso 1 1 d .
H10A H 0.310(3) 0.249(3) 0.4367(19) 0.006(7) Uiso 1 1 d .
H7AA H 0.631(3) 0.375(4) 0.449(2) 0.026(8) Uiso 1 1 d .
H7AB H 0.671(4) 0.262(3) 0.447(2) 0.025(9) Uiso 1 1 d .
H7BB H 1.172(3) 0.704(3) 0.233(2) 0.022(9) Uiso 1 1 d .
H7BA H 1.268(4) 0.813(3) 0.233(2) 0.022(9) Uiso 1 1 d .
H10B H 0.990(4) 0.907(3) 0.072(2) 0.023(9) Uiso 1 1 d .
H5BA H 0.812(4) 0.805(3) 0.341(2) 0.023(9) Uiso 1 1 d .
H2BA H 1.164(5) 0.774(4) 0.383(3) 0.041(12) Uiso 1 1 d .
H2BB H 1.156(4) 0.892(4) 0.345(3) 0.041(12) Uiso 1 1 d .

loop_
_atom_site_aniso_label
_atom_site_aniso_U_11
_atom_site_aniso_U_22
_atom_site_aniso_U_33
_atom_site_aniso_U_23
_atom_site_aniso_U_13
_atom_site_aniso_U_12
Rh1A 0.01122(9) 0.01289(8) 0.01934(9) -0.00093(9) 0.00007(6) -0.00021(9)
Rh1B 0.01966(10) 0.02487(11) 0.02252(9) -0.00070(12) -0.00423(7) -0.00616(12)
N1A 0.0118(10) 0.0215(14) 0.0252(10) 0.0044(10) 0.0012(8) 0.0021(9)
N2A 0.0127(11) 0.0154(11) 0.0246(12) 0.0009(9) 0.0016(9) -0.0010(9)
N1B 0.0147(12) 0.0309(13) 0.0220(12) -0.0026(10) 0.0024(9) -0.0018(10)
N2B 0.0208(11) 0.0278(15) 0.0215(10) -0.0011(10) 0.0037(9) -0.0010(11)
Cl1A 0.0193(3) 0.0164(3) 0.0293(3) -0.0057(3) -0.0016(3) -0.0017(3)
Cl1B 0.0313(4) 0.0267(4) 0.0301(4) -0.0038(3) 0.0008(3) -0.0072(3)
C1A 0.0149(12) 0.0130(13) 0.0228(12) -0.0027(9) 0.0008(10) -0.0006(9)
C2A 0.0141(12) 0.0246(17) 0.0282(13) 0.0040(13) 0.0035(10) 0.0008(12)
C3A 0.0164(13) 0.0263(17) 0.0261(13) -0.0001(10) 0.0052(11) 0.0001(11)
C4A 0.0231(15) 0.0342(17) 0.0257(14) 0.0060(12) 0.0021(12) -0.0013(13)
C5A 0.0157(14) 0.0268(16) 0.0307(15) 0.0105(13) 0.0010(12) 0.0012(12)
C6A 0.0214(16) 0.0225(15) 0.049(2) 0.0108(14) 0.0037(14) 0.0008(13)
C7A 0.0126(13) 0.0175(14) 0.0276(14) -0.0007(11) -0.0005(11) 0.0006(11)
C8A 0.0172(14) 0.0197(13) 0.0251(14) 0.0008(11) -0.0031(11) 0.0017(11)
C9A 0.0175(14) 0.0224(13) 0.0229(14) 0.0008(11) 0.0007(11) 0.0017(11)
C10A 0.0143(13) 0.0186(13) 0.0225(13) 0.0018(11) 0.0028(11) 0.0003(11)
C11A 0.0239(15) 0.0157(12) 0.0295(15) 0.0036(11) 0.0025(12) -0.0014(11)
C12A 0.0141(13) 0.0184(13) 0.0245(13) 0.0012(11) -0.002(1) 0.0041(11)
C13A 0.009(1) 0.0190(11) 0.0218(10) -0.0064(14) 0.0000(8) 0.0009(14)
C14A 0.0142(13) 0.0215(14) 0.0246(14) 0.0002(11) 0.0001(11) -0.0015(11)
C15A 0.0192(14) 0.0147(12) 0.0255(14) -0.0025(10) -0.0014(11) -0.0007(11)
C16A 0.0180(13) 0.0142(12) 0.0212(13) -0.0039(10) -0.0023(11) 0.0024(10)
C17A 0.0197(14) 0.0210(13) 0.0229(14) -0.0045(10) 0.0006(12) 0.0013(11)
C18A 0.0279(17) 0.0301(16) 0.0186(14) -0.0028(12) 0.0013(12) 0.0021(13)
C19A 0.0253(16) 0.0240(13) 0.0185(13) 0.0038(11) -0.0009(12) 0.0017(12)
C1B 0.0174(13) 0.0250(16) 0.0242(13) -0.0071(11) 0.0026(10) -0.0040(11)
C2B 0.0173(14) 0.042(2) 0.0259(14) -0.0008(13) -0.0032(12) -0.0013(13)
C3B 0.0351(18) 0.117(4) 0.0198(13) -0.005(3) 0.0019(13) -0.015(3)
C4B 0.0279(17) 0.054(2) 0.0341(17) -0.0212(16) 0.0080(14) -0.0060(16)
C5B 0.0154(14) 0.0294(16) 0.0218(14) -0.0038(11) 0.0035(11) 0.0005(12)
C6B 0.0268(17) 0.0288(16) 0.0346(17) 0.0002(13) 0.0081(14) 0.0038(13)
C7B 0.0198(15) 0.0362(18) 0.0271(15) 0.0042(13) 0.0002(13) 0.0011(13)
C8B 0.0268(17) 0.0364(18) 0.0270(16) -0.0019(13) -0.0010(13) 0.0059(14)
C9B 0.0295(18) 0.0327(17) 0.0268(16) -0.0081(13) -0.0013(14) 0.0017(14)
C10B 0.0288(14) 0.0284(18) 0.0209(12) -0.0012(12) 0.0032(11) 0.0031(14)
C11B 0.045(2) 0.0298(17) 0.0325(19) 0.0012(14) 0.0068(16) -0.0074(16)
C12B 0.0190(14) 0.0437(19) 0.078(3) 0.033(3) -0.0211(16) -0.016(2)
C13B 0.0379(19) 0.0253(17) 0.0391(17) -0.0058(13) -0.0225(15) -0.0022(13)
C14B 0.043(2) 0.042(2) 0.0391(19) 0.0102(17) -0.0144(17) -0.0082(18)
C15B 0.186(8) 0.036(2) 0.076(4) 0.026(2) -0.091(4) -0.046(4)
C16B 0.045(2) 0.0269(16) 0.0288(17) -0.0052(13) -0.0087(15) -0.0164(15)
C17B 0.0244(16) 0.0263(16) 0.0370(17) -0.0045(13) 0.0024(13) -0.0036(13)
C18B 0.043(3) 0.029(2) 0.165(6) -0.014(3) 0.050(3) -0.0011(19)
C19B 0.0198(19) 0.131(5) 0.052(3) 0.021(3) 0.0046(18) -0.004(3)

loop_
_atom_type_symbol
_atom_type_description
_atom_type_scat_dispersion_real
_atom_type_scat_dispersion_imag
_atom_type_scat_source
C C 0.0033 0.0016 'International Tables Vol C Tables 4.2.6.8 and 6.1.1.4'
H H 0.0000 0.0000 'International Tables Vol C Tables 4.2.6.8 and 6.1.1.4'
N N 0.0061 0.0033 'International Tables Vol C Tables 4.2.6.8 and 6.1.1.4'
Cl Cl 0.1484 0.1585 'International Tables Vol C Tables 4.2.6.8 and 6.1.1.4'
Rh Rh -1.1178 0.9187 'International Tables Vol C Tables 4.2.6.8 and 6.1.1.4'

loop_
_geom_angle_atom_site_label_1
_geom_angle_atom_site_label_2
_geom_angle_atom_site_label_3
_geom_angle
C1A Rh1A C16A 90.64(11)
C1A Rh1A C17A 95.45(11)
C16A Rh1A C17A 38.99(11)
C1A Rh1A C12A 160.93(11)
C16A Rh1A C12A 98.42(11)
C17A Rh1A C12A 81.58(11)
C1A Rh1A C13A 162.69(11)
C16A Rh1A C13A 82.57(12)
C17A Rh1A C13A 89.27(11)
C12A Rh1A C13A 36.33(11)
C1A Rh1A Cl1A 88.71(7)
C16A Rh1A Cl1A 155.54(8)
C17A Rh1A Cl1A 165.13(8)
C12A Rh1A Cl1A 89.83(8)
C13A Rh1A Cl1A 90.95(8)
C1A Rh1A H10A 63.9(8)
C16A Rh1A H10A 72.6(7)
C17A Rh1A H10A 109.4(7)
C12A Rh1A H10A 134.8(8)
C13A Rh1A H10A 98.8(8)
Cl1A Rh1A H10A 85.3(7)
C1A Rh1A H5AA 65.2(8)
C16A Rh1A H5AA 102.5(8)
C17A Rh1A H5AA 69.7(8)
C12A Rh1A H5AA 96.3(8)
C13A Rh1A H5AA 131.7(8)
Cl1A Rh1A H5AA 99.4(8)
H10A Rh1A H5AA 128.8(11)
C1B Rh1B C16B 93.68(13)
C1B Rh1B C17B 92.57(12)
C16B Rh1B C17B 38.53(14)
C1B Rh1B C12B 160.27(13)
C16B Rh1B C12B 92.49(18)
C17B Rh1B C12B 80.74(18)
C1B Rh1B C13B 163.55(14)
C16B Rh1B C13B 81.92(13)
C17B Rh1B C13B 93.70(13)
C12B Rh1B C13B 36.17(14)
C1B Rh1B Cl1B 87.29(8)
C16B Rh1B Cl1B 157.40(11)
C17B Rh1B Cl1B 164.05(10)
C12B Rh1B Cl1B 94.12(16)
C13B Rh1B Cl1B 90.79(9)
C1B Rh1B H10B 63.7(8)
C16B Rh1B H10B 73.6(8)
C17B Rh1B H10B 107.5(7)
C12B Rh1B H10B 136.0(8)
C13B Rh1B H10B 99.9(8)
Cl1B Rh1B H10B 86.7(7)
C1B Rh1B H5BA 63.7(8)
C16B Rh1B H5BA 105.3(8)
C17B Rh1B H5BA 70.4(8)
C12B Rh1B H5BA 96.6(8)
C13B Rh1B H5BA 132.8(8)
Cl1B Rh1B H5BA 95.4(8)
H10B Rh1B H5BA 127.2(11)
C1A N1A C5A 120.6(2)
C1A N1A C2A 128.3(2)
C5A N1A C2A 109.9(2)
C1A N2A C10A 119.8(2)
C1A N2A C7A 125.0(2)
C10A N2A C7A 108.3(2)
C1B N1B C2B 127.2(3)
C1B N1B C5B 122.0(2)
C2B N1B C5B 109.4(2)
C1B N2B C10B 121.0(2)
C1B N2B C7B 123.6(3)
C10B N2B C7B 109.0(2)
N1A C1A N2A 117.8(2)
N1A C1A Rh1A 120.84(19)
N2A C1A Rh1A 121.3(2)
N1A C2A C3A 104.9(2)
N1A C2A H2AA 112(2)
C3A C2A H2AA 109(2)
N1A C2A H2AB 109(2)
C3A C2A H2AB 111(2)
H2AA C2A H2AB 111(3)
C4A C3A C2A 105.5(2)
C4A C3A H3AA 110.6
C2A C3A H3AA 110.6
C4A C3A H3AB 110.6
C2A C3A H3AB 110.6
H3AA C3A H3AB 108.8
C3A C4A C5A 103.5(2)
C3A C4A H4AA 111.1
C5A C4A H4AA 111.1
C3A C4A H4AB 111.1
C5A C4A H4AB 111.1
H4AA C4A H4AB 109.0
N1A C5A C6A 110.9(3)
N1A C5A C4A 103.0(2)
C6A C5A C4A 113.6(3)
N1A C5A H5AA 108(2)
C6A C5A H5AA 111(2)
C4A C5A H5AA 110(2)
C5A C6A H6AA 109.5
C5A C6A H6AB 109.5
H6AA C6A H6AB 109.5
C5A C6A H6AC 109.5
H6AA C6A H6AC 109.5
H6AB C6A H6AC 109.5
N2A C7A C8A 105.8(2)
N2A C7A H7AA 107(2)
C8A C7A H7AA 112(2)
N2A C7A H7AB 111(2)
C8A C7A H7AB 115(2)
H7AA C7A H7AB 105(3)
C7A C8A C9A 104.5(2)
C7A C8A H8AA 110.8
C9A C8A H8AA 110.8
C7A C8A H8AB 110.8
C9A C8A H8AB 110.8
H8AA C8A H8AB 108.9
C10A C9A C8A 103.3(2)
C10A C9A H9AA 111.1
C8A C9A H9AA 111.1
C10A C9A H9AB 111.1
C8A C9A H9AB 111.1
H9AA C9A H9AB 109.1
N2A C10A C9A 102.4(2)
N2A C10A C11A 110.9(2)
C9A C10A C11A 113.0(2)
N2A C10A H10A 107.6(18)
C9A C10A H10A 110.4(18)
C11A C10A H10A 111.9(19)
C10A C11A H11A 109.5
C10A C11A H11B 109.5
H11A C11A H11B 109.5
C10A C11A H11C 109.5
H11A C11A H11C 109.5
H11B C11A H11C 109.5
C13A C12A C19A 126.5(3)
C13A C12A Rh1A 72.33(15)
C19A C12A Rh1A 107.25(19)
C13A C12A H12B 114.1
C19A C12A H12B 114.1
Rh1A C12A H12B 114.1
C12A C13A C14A 125.8(2)
C12A C13A Rh1A 71.34(15)
C14A C13A Rh1A 110.1(2)
C12A C13A H13A 113.9
C14A C13A H13A 113.9
Rh1A C13A H13A 113.9
C13A C14A C15A 112.1(2)
C13A C14A H14A 109.2
C15A C14A H14A 109.2
C13A C14A H14B 109.2
C15A C14A H14B 109.2
H14A C14A H14B 107.9
C16A C15A C14A 113.6(2)
C16A C15A H15A 108.8
C14A C15A H15A 108.8
C16A C15A H15B 108.8
C14A C15A H15B 108.8
H15A C15A H15B 107.7
C17A C16A C15A 126.1(3)
C17A C16A Rh1A 71.71(16)
C15A C16A Rh1A 108.82(18)
C17A C16A H16B 114.0
C15A C16A H16B 114.0
Rh1A C16A H16B 114.0
C16A C17A C18A 124.3(3)
C16A C17A Rh1A 69.30(16)
C18A C17A Rh1A 113.5(2)
C16A C17A H17A 113.9
C18A C17A H17A 113.9
Rh1A C17A H17A 113.9
C17A C18A C19A 112.0(3)
C17A C18A H18A 109.2
C19A C18A H18A 109.2
C17A C18A H18B 109.2
C19A C18A H18B 109.2
H18A C18A H18B 107.9
C12A C19A C18A 112.9(2)
C12A C19A H19A 109.0
C18A C19A H19A 109.0
C12A C19A H19B 109.0
C18A C19A H19B 109.0
H19A C19A H19B 107.8
N1B C1B N2B 115.5(3)
N1B C1B Rh1B 121.7(2)
N2B C1B Rh1B 122.7(2)
N1B C2B C3B 102.5(3)
N1B C2B H2BA 114(3)
C3B C2B H2BA 110(3)
N1B C2B H2BB 107(3)
C3B C2B H2BB 111(3)
H2BA C2B H2BB 112(4)
C4B C3B C2B 106.1(4)
C4B C3B H3BA 110.5
C2B C3B H3BA 110.5
C4B C3B H3BB 110.5
C2B C3B H3BB 110.5
H3BA C3B H3BB 108.7
C3B C4B C5B 107.8(3)
C3B C4B H4BA 110.2
C5B C4B H4BA 110.2
C3B C4B H4BB 110.2
C5B C4B H4BB 110.2
H4BA C4B H4BB 108.5
N1B C5B C6B 110.2(3)
N1B C5B C4B 103.6(3)
C6B C5B C4B 112.3(3)
N1B C5B H5BA 109(2)
C6B C5B H5BA 109(2)
C4B C5B H5BA 113(2)
C5B C6B H6BA 109.5
C5B C6B H6BB 109.5
H6BA C6B H6BB 109.5
C5B C6B H6BC 109.5
H6BA C6B H6BC 109.5
H6BB C6B H6BC 109.5
N2B C7B C8B 105.3(2)
N2B C7B H7BB 108(2)
C8B C7B H7BB 110(2)
N2B C7B H7BA 112(2)
C8B C7B H7BA 110(2)
H7BB C7B H7BA 111(3)
C7B C8B C9B 104.7(3)
C7B C8B H8BA 110.8
C9B C8B H8BA 110.8
C7B C8B H8BB 110.8
C9B C8B H8BB 110.8
H8BA C8B H8BB 108.9
C10B C9B C8B 103.1(3)
C10B C9B H9BA 111.1
C8B C9B H9BA 111.1
C10B C9B H9BB 111.1
C8B C9B H9BB 111.1
H9BA C9B H9BB 109.1
N2B C10B C11B 111.2(3)
N2B C10B C9B 102.4(3)
C11B C10B C9B 112.6(3)
N2B C10B H10B 112(2)
C11B C10B H10B 101(2)
C9B C10B H10B 118(2)
C10B C11B H11D 109.5
C10B C11B H11E 109.5
H11D C11B H11E 109.5
C10B C11B H11F 109.5
H11D C11B H11F 109.5
H11E C11B H11F 109.5
C13B C12B C19B 125.7(5)
C13B C12B Rh1B 72.3(2)
C19B C12B Rh1B 110.8(3)
C13B C12B H12A 113.5
C19B C12B H12A 113.5
Rh1B C12B H12A 113.5
C12B C13B C14B 123.3(4)
C12B C13B Rh1B 71.50(18)
C14B C13B Rh1B 109.7(2)
C12B C13B H13B 114.8
C14B C13B H13B 114.8
Rh1B C13B H13B 114.8
C15B C14B C13B 116.2(3)
C15B C14B H14C 108.2
C13B C14B H14C 108.2
C15B C14B H14D 108.2
C13B C14B H14D 108.2
H14C C14B H14D 107.4
C14B C15B C16B 117.2(4)
C14B C15B H15C 108.0
C16B C15B H15C 108.0
C14B C15B H15D 108.0
C16B C15B H15D 108.0
H15C C15B H15D 107.3
C17B C16B C15B 123.5(5)
C17B C16B Rh1B 71.6(2)
C15B C16B Rh1B 112.4(2)
C17B C16B H16A 114.0
C15B C16B H16A 114.0
Rh1B C16B H16A 114.0
C16B C17B C18B 125.8(4)
C16B C17B Rh1B 69.9(2)
C18B C17B Rh1B 113.1(3)
C16B C17B H17B 113.4
C18B C17B H17B 113.4
Rh1B C17B H17B 113.4
C19B C18B C17B 116.0(4)
C19B C18B H18C 108.3
C17B C18B H18C 108.3
C19B C18B H18D 108.3
C17B C18B H18D 108.3
H18C C18B H18D 107.4
C18B C19B C12B 116.5(4)
C18B C19B H19C 108.2
C12B C19B H19C 108.2
C18B C19B H19D 108.2
C12B C19B H19D 108.2
H19C C19B H19D 107.3

loop_
_geom_bond_atom_site_label_1
_geom_bond_atom_site_label_2
_geom_bond_distance
Rh1A C1A 2.052(3)
Rh1A C16A 2.106(3)
Rh1A C17A 2.137(3)
Rh1A C12A 2.205(3)
Rh1A C13A 2.218(2)
Rh1A Cl1A 2.3929(7)
Rh1A H10A 2.53(3)
Rh1A H5AA 2.56(4)
Rh1B C1B 2.052(3)
Rh1B C16B 2.098(3)
Rh1B C17B 2.119(3)
Rh1B C12B 2.209(3)
Rh1B C13B 2.220(3)
Rh1B Cl1B 2.3781(9)
Rh1B H10B 2.67(4)
Rh1B H5BA 2.68(4)
N1A C1A 1.343(4)
N1A C5A 1.482(4)
N1A C2A 1.489(3)
N2A C1A 1.350(4)
N2A C10A 1.484(4)
N2A C7A 1.493(4)
N1B C1B 1.333(4)
N1B C2B 1.477(4)
N1B C5B 1.486(4)
N2B C1B 1.346(4)
N2B C10B 1.477(4)
N2B C7B 1.493(4)
C2A C3A 1.539(4)
C2A H2AA 0.96(4)
C2A H2AB 0.96(4)
C3A C4A 1.527(4)
C3A H3AA 0.9900
C3A H3AB 0.9900
C4A C5A 1.530(4)
C4A H4AA 0.9900
C4A H4AB 0.9900
C5A C6A 1.524(4)
C5A H5AA 1.03(4)
C6A H6AA 0.9800
C6A H6AB 0.9800
C6A H6AC 0.9800
C7A C8A 1.534(4)
C7A H7AA 0.91(5)
C7A H7AB 0.88(4)
C8A C9A 1.537(4)
C8A H8AA 0.9900
C8A H8AB 0.9900
C9A C10A 1.526(4)
C9A H9AA 0.9900
C9A H9AB 0.9900
C10A C11A 1.530(4)
C10A H10A 0.95(3)
C11A H11A 0.9800
C11A H11B 0.9800
C11A H11C 0.9800
C12A C13A 1.379(4)
C12A C19A 1.519(4)
C12A H12B 1.0000
C13A C14A 1.524(5)
C13A H13A 1.0000
C14A C15A 1.546(4)
C14A H14A 0.9900
C14A H14B 0.9900
C15A C16A 1.518(4)
C15A H15A 0.9900
C15A H15B 0.9900
C16A C17A 1.416(4)
C16A H16B 1.0000
C17A C18A 1.519(4)
C17A H17A 1.0000
C18A C19A 1.540(4)
C18A H18A 0.9900
C18A H18B 0.9900
C19A H19A 0.9900
C19A H19B 0.9900
C2B C3B 1.522(5)
C2B H2BA 0.93(5)
C2B H2BB 0.92(5)
C3B C4B 1.479(6)
C3B H3BA 0.9900
C3B H3BB 0.9900
C4B C5B 1.538(4)
C4B H4BA 0.9900
C4B H4BB 0.9900
C5B C6B 1.520(5)
C5B H5BA 0.97(4)
C6B H6BA 0.9800
C6B H6BB 0.9800
C6B H6BC 0.9800
C7B C8B 1.534(5)
C7B H7BB 1.03(4)
C7B H7BA 0.97(4)
C8B C9B 1.552(5)
C8B H8BA 0.9900
C8B H8BB 0.9900
C9B C10B 1.523(5)
C9B H9BA 0.9900
C9B H9BB 0.9900
C10B C11B 1.523(5)
C10B H10B 0.98(4)
C11B H11D 0.9800
C11B H11E 0.9800
C11B H11F 0.9800
C12B C13B 1.375(6)
C12B C19B 1.505(8)
C12B H12A 1.0000
C13B C14B 1.496(5)
C13B H13B 1.0000
C14B C15B 1.481(6)
C14B H14C 0.9900
C14B H14D 0.9900
C15B C16B 1.513(6)
C15B H15C 0.9900
C15B H15D 0.9900
C16B C17B 1.392(5)
C16B H16A 1.0000
C17B C18B 1.513(5)
C17B H17B 1.0000
C18B C19B 1.469(8)
C18B H18C 0.9900
C18B H18D 0.9900
C19B H19C 0.9900
C19B H19D 0.9900

loop_
_geom_torsion_atom_site_label_1
_geom_torsion_atom_site_label_2
_geom_torsion_atom_site_label_3
_geom_torsion_atom_site_label_4
_geom_torsion
C5A N1A C1A N2A -174.4(3)
C2A N1A C1A N2A 20.1(4)
C5A N1A C1A Rh1A 2.9(4)
C2A N1A C1A Rh1A -162.6(2)
C10A N2A C1A N1A -178.8(2)
C7A N2A C1A N1A 34.0(4)
C10A N2A C1A Rh1A 4.0(3)
C7A N2A C1A Rh1A -143.3(2)
C16A Rh1A C1A N1A 110.2(2)
C17A Rh1A C1A N1A 71.4(2)
C12A Rh1A C1A N1A -8.5(5)
C13A Rh1A C1A N1A 176.7(3)
Cl1A Rh1A C1A N1A -94.3(2)
H10A Rh1A C1A N1A -179.6(8)
H5AA Rh1A C1A N1A 6.7(9)
C16A Rh1A C1A N2A -72.6(2)
C17A Rh1A C1A N2A -111.4(2)
C12A Rh1A C1A N2A 168.7(3)
C13A Rh1A C1A N2A -6.1(5)
Cl1A Rh1A C1A N2A 82.9(2)
H10A Rh1A C1A N2A -2.4(8)
H5AA Rh1A C1A N2A -176.1(9)
C1A N1A C2A C3A 157.6(3)
C5A N1A C2A C3A -9.2(3)
N1A C2A C3A C4A -14.2(3)
C2A C3A C4A C5A 31.3(3)
C1A N1A C5A C6A 98.8(3)
C2A N1A C5A C6A -93.2(3)
C1A N1A C5A C4A -139.3(3)
C2A N1A C5A C4A 28.6(3)
C3A C4A C5A N1A -36.3(3)
C3A C4A C5A C6A 83.7(3)
C1A N2A C7A C8A 136.9(3)
C10A N2A C7A C8A -13.5(3)
N2A C7A C8A C9A -11.7(3)
C7A C8A C9A C10A 31.7(3)
C1A N2A C10A C9A -119.0(3)
C7A N2A C10A C9A 33.2(3)
C1A N2A C10A C11A 120.1(3)
C7A N2A C10A C11A -87.7(3)
C8A C9A C10A N2A -39.6(3)
C8A C9A C10A C11A 79.8(3)
C1A Rh1A C12A C13A -177.4(3)
C16A Rh1A C12A C13A 65.04(19)
C17A Rh1A C12A C13A 100.3(2)
Cl1A Rh1A C12A C13A -91.84(17)
H10A Rh1A C12A C13A -8.7(10)
H5AA Rh1A C12A C13A 168.7(8)
C1A Rh1A C12A C19A 59.0(4)
C16A Rh1A C12A C19A -58.6(2)
C17A Rh1A C12A C19A -23.3(2)
C13A Rh1A C12A C19A -123.6(3)
Cl1A Rh1A C12A C19A 144.51(19)
H10A Rh1A C12A C19A -132.3(10)
H5AA Rh1A C12A C19A 45.0(8)
C19A C12A C13A C14A -3.1(4)
Rh1A C12A C13A C14A -101.8(3)
C19A C12A C13A Rh1A 98.7(3)
C1A Rh1A C13A C12A 177.1(3)
C16A Rh1A C13A C12A -115.25(19)
C17A Rh1A C13A C12A -76.72(19)
Cl1A Rh1A C13A C12A 88.41(17)
H10A Rh1A C13A C12A 173.8(7)
H5AA Rh1A C13A C12A -15.2(11)
C1A Rh1A C13A C14A -60.6(4)
C16A Rh1A C13A C14A 6.97(18)
C17A Rh1A C13A C14A 45.50(19)
C12A Rh1A C13A C14A 122.2(2)
Cl1A Rh1A C13A C14A -149.37(17)
H10A Rh1A C13A C14A -64.0(7)
H5AA Rh1A C13A C14A 107.1(11)
C12A C13A C14A C15A 93.4(3)
Rh1A C13A C14A C15A 12.3(3)
C13A C14A C15A C16A -34.6(3)
C14A C15A C16A C17A -41.0(4)
C14A C15A C16A Rh1A 39.7(3)
C1A Rh1A C16A C17A -97.88(18)
C12A Rh1A C16A C17A 65.29(19)
C13A Rh1A C16A C17A 98.09(18)
Cl1A Rh1A C16A C17A 173.82(16)
H10A Rh1A C16A C17A -160.2(8)
H5AA Rh1A C16A C17A -33.1(9)
C1A Rh1A C16A C15A 139.24(19)
C17A Rh1A C16A C15A -122.9(3)
C12A Rh1A C16A C15A -57.6(2)
C13A Rh1A C16A C15A -24.79(18)
Cl1A Rh1A C16A C15A 50.9(3)
H10A Rh1A C16A C15A 76.9(8)
H5AA Rh1A C16A C15A -156.0(9)
C15A C16A C17A C18A -4.6(5)
Rh1A C16A C17A C18A -104.9(3)
C15A C16A C17A Rh1A 100.3(3)
C1A Rh1A C17A C16A 84.26(18)
C12A Rh1A C17A C16A -114.71(19)
C13A Rh1A C17A C16A -79.06(19)
Cl1A Rh1A C17A C16A -170.0(3)
H10A Rh1A C17A C16A 20.0(8)
H5AA Rh1A C17A C16A 145.3(9)
C1A Rh1A C17A C18A -156.2(2)
C16A Rh1A C17A C18A 119.5(3)
C12A Rh1A C17A C18A 4.8(2)
C13A Rh1A C17A C18A 40.5(2)
Cl1A Rh1A C17A C18A -50.5(5)
H10A Rh1A C17A C18A 139.5(8)
H5AA Rh1A C17A C18A -95.1(9)
C16A C17A C18A C19A 95.1(3)
Rh1A C17A C18A C19A 14.9(3)
C13A C12A C19A C18A -41.8(4)
Rh1A C12A C19A C18A 38.6(3)
C17A C18A C19A C12A -36.3(4)
C2B N1B C1B N2B 29.4(4)
C5B N1B C1B N2B -165.4(3)
C2B N1B C1B Rh1B -153.0(3)
C5B N1B C1B Rh1B 12.2(4)
C10B N2B C1B N1B -177.1(3)
C7B N2B C1B N1B 34.1(4)
C10B N2B C1B Rh1B 5.3(4)
C7B N2B C1B Rh1B -143.5(2)
C16B Rh1B C1B N1B 105.0(3)
C17B Rh1B C1B N1B 66.4(3)
C12B Rh1B C1B N1B -3.0(6)
C13B Rh1B C1B N1B 178.8(3)
Cl1B Rh1B C1B N1B -97.6(2)
H10B Rh1B C1B N1B 174.7(9)
H5BA Rh1B C1B N1B -0.2(9)
C16B Rh1B C1B N2B -77.6(3)
C17B Rh1B C1B N2B -116.2(2)
C12B Rh1B C1B N2B 174.5(5)
C13B Rh1B C1B N2B -3.8(6)
Cl1B Rh1B C1B N2B 79.8(2)
H10B Rh1B C1B N2B -7.9(8)
H5BA Rh1B C1B N2B 177.2(9)
C1B N1B C2B C3B 134.7(4)
C5B N1B C2B C3B -32.0(4)
N1B C2B C3B C4B 30.7(5)
C2B C3B C4B C5B -19.0(5)
C1B N1B C5B C6B 92.8(3)
C2B N1B C5B C6B -99.8(3)
C1B N1B C5B C4B -146.9(3)
C2B N1B C5B C4B 20.6(3)
C3B C4B C5B N1B -0.4(5)
C3B C4B C5B C6B 118.6(4)
C1B N2B C7B C8B 137.2(3)
C10B N2B C7B C8B -14.8(3)
N2B C7B C8B C9B -10.4(4)
C7B C8B C9B C10B 30.7(4)
C1B N2B C10B C11B 120.8(3)
C7B N2B C10B C11B -86.3(3)
C1B N2B C10B C9B -118.7(3)
C7B N2B C10B C9B 34.2(3)
C8B C9B C10B N2B -39.3(3)
C8B C9B C10B C11B 80.2(4)
C1B Rh1B C12B C13B -179.2(3)
C16B Rh1B C12B C13B 72.7(3)
C17B Rh1B C12B C13B 109.5(3)
Cl1B Rh1B C12B C13B -85.7(3)
H10B Rh1B C12B C13B 3.8(11)
H5BA Rh1B C12B C13B 178.4(8)
C1B Rh1B C12B C19B 58.5(7)
C16B Rh1B C12B C19B -49.6(3)
C17B Rh1B C12B C19B -12.8(3)
C13B Rh1B C12B C19B -122.3(5)
Cl1B Rh1B C12B C19B 152.0(3)
H10B Rh1B C12B C19B -118.5(11)
H5BA Rh1B C12B C19B 56.1(8)
C19B C12B C13B C14B 1.4(5)
Rh1B C12B C13B C14B -101.9(3)
C19B C12B C13B Rh1B 103.3(3)
C1B Rh1B C13B C12B 179.0(4)
C16B Rh1B C13B C12B -105.6(3)
C17B Rh1B C13B C12B -68.8(3)
Cl1B Rh1B C13B C12B 95.9(3)
H10B Rh1B C13B C12B -177.3(8)
H5BA Rh1B C13B C12B -2.2(11)
C1B Rh1B C13B C14B -61.4(5)
C16B Rh1B C13B C14B 14.1(3)
C17B Rh1B C13B C14B 50.8(3)
C12B Rh1B C13B C14B 119.6(4)
Cl1B Rh1B C13B C14B -144.5(3)
H10B Rh1B C13B C14B -57.7(8)
H5BA Rh1B C13B C14B 117.4(11)
C12B C13B C14B C15B 67.7(6)
Rh1B C13B C14B C15B -12.6(6)
C13B C14B C15B C16B 2.2(9)
C14B C15B C16B C17B -71.9(8)
C14B C15B C16B Rh1B 10.2(8)
C1B Rh1B C16B C17B -89.5(2)
C12B Rh1B C16B C17B 71.8(2)
C13B Rh1B C16B C17B 106.4(2)
Cl1B Rh1B C16B C17B 178.7(2)
H10B Rh1B C16B C17B -150.7(8)
H5BA Rh1B C16B C17B -25.8(9)
C1B Rh1B C16B C15B 151.0(5)
C17B Rh1B C16B C15B -119.5(5)
C12B Rh1B C16B C15B -47.7(5)
C13B Rh1B C16B C15B -13.1(5)
Cl1B Rh1B C16B C15B 59.2(6)
H10B Rh1B C16B C15B 89.8(9)
H5BA Rh1B C16B C15B -145.3(9)
C15B C16B C17B C18B 0.6(6)
Rh1B C16B C17B C18B -104.5(4)
C15B C16B C17B Rh1B 105.2(3)
C1B Rh1B C17B C16B 92.7(2)
C12B Rh1B C17B C16B -106.0(2)
C13B Rh1B C17B C16B -72.1(2)
Cl1B Rh1B C17B C16B -178.2(3)
H10B Rh1B C17B C16B 29.5(8)
H5BA Rh1B C17B C16B 153.5(9)
C1B Rh1B C17B C18B -145.9(4)
C16B Rh1B C17B C18B 121.4(4)
C12B Rh1B C17B C18B 15.4(4)
C13B Rh1B C17B C18B 49.3(4)
Cl1B Rh1B C17B C18B -56.8(6)
H10B Rh1B C17B C18B 150.8(9)
H5BA Rh1B C17B C18B -85.1(9)
C16B C17B C18B C19B 65.4(6)
Rh1B C17B C18B C19B -15.8(6)
C17B C18B C19B C12B 4.7(7)
C13B C12B C19B C18B -74.6(6)
Rh1B C12B C19B C18B 8.1(6)
